data_4073158
loop_
_publ_author_name
'Shen, Hao'
'Chan, Hoi-Shan'
'Xie, Zuowei'

_publ_section_title
;
 Synthesis, Structure, and Reactivity of
 [\s:\h1:\h5-(OCH2)(Me2NCH2)C2B9H9]Ti(NR2) (R = Me, Et)
;
_journal_issue 10
_journal_name_full Organometallics
_journal_page_first 2694
_journal_paper_doi 10.1021/om070128q
_journal_volume 26
_journal_year 2007
_chemical_formula_sum 'C23 H55 B9 N4 O S6 Ti'
_chemical_formula_weight 741.26
_chemical_name_systematic
; 
 ? 
;
_space_group_IT_number 14
_symmetry_cell_setting monoclinic
_symmetry_space_group_name_Hall '-P 2yn'
_symmetry_space_group_name_H-M 'P 1 21/n 1'
_atom_sites_solution_hydrogens geom
_atom_sites_solution_primary direct
_atom_sites_solution_secondary difmap
_audit_creation_method SHELXL-97
_cell_angle_alpha 90.00
_cell_angle_beta 111.771(4)
_cell_angle_gamma 90.00
_cell_formula_units_Z 4
_cell_length_a 16.458(3)
_cell_length_b 14.762(3)
_cell_length_c 17.517(3)
_cell_measurement_temperature 293(2)
_cell_volume 3952.3(13)
_computing_cell_refinement 'BRUKER SMART CCD DIFFACTOMETER'
_computing_data_collection 'BRUKER SMART CCD DIFFACTOMETER'
_computing_data_reduction 'BRUKER SMART CCD DIFFACTOMETER'
_computing_molecular_graphics 'SIEMENS SHELXTL'
_computing_publication_material 'SIEMENS SHELXTL'
_computing_structure_refinement 'SHELXL-97 (Sheldrick, 1997)'
_computing_structure_solution 'SHELXS-97 (Sheldrick, 1990)'
_diffrn_ambient_temperature 293(2)
_diffrn_measured_fraction_theta_full 0.995
_diffrn_measured_fraction_theta_max 0.995
_diffrn_measurement_device_type 'BRUKER SMART CCD DIFFACTOMETER'
_diffrn_measurement_method 'OMEGA SCAN'
_diffrn_radiation_monochromator graphite
_diffrn_radiation_source 'fine-focus sealed tube'
_diffrn_radiation_type MoK\a
_diffrn_radiation_wavelength 0.71073
_diffrn_reflns_av_R_equivalents 0.0361
_diffrn_reflns_av_sigmaI/netI 0.0441
_diffrn_reflns_limit_h_max 11
_diffrn_reflns_limit_h_min -21
_diffrn_reflns_limit_k_max 19
_diffrn_reflns_limit_k_min -19
_diffrn_reflns_limit_l_max 23
_diffrn_reflns_limit_l_min -22
_diffrn_reflns_number 27313
_diffrn_reflns_theta_full 28.35
_diffrn_reflns_theta_max 28.35
_diffrn_reflns_theta_min 1.45
_exptl_absorpt_coefficient_mu 0.559
_exptl_absorpt_correction_T_max 1.00000
_exptl_absorpt_correction_T_min 0.76682
_exptl_absorpt_correction_type SADABS
_exptl_crystal_colour YELLOW
_exptl_crystal_density_diffrn 1.246
_exptl_crystal_density_method 'not measured'
_exptl_crystal_description BLOCK
_exptl_crystal_F_000 1568
_exptl_crystal_size_max 0.50
_exptl_crystal_size_mid 0.40
_exptl_crystal_size_min 0.30
_refine_diff_density_max 0.730
_refine_diff_density_min -0.345
_refine_diff_density_rms 0.065
_refine_ls_extinction_method none
_refine_ls_goodness_of_fit_ref 1.008
_refine_ls_hydrogen_treatment riding
_refine_ls_matrix_type full
_refine_ls_number_parameters 405
_refine_ls_number_reflns 9819
_refine_ls_number_restraints 0
_refine_ls_restrained_S_all 1.008
_refine_ls_R_factor_all 0.0792
_refine_ls_R_factor_gt 0.0447
_refine_ls_shift/su_max 0.002
_refine_ls_shift/su_mean 0.000
_refine_ls_structure_factor_coef Fsqd
_refine_ls_weighting_details 'calc w=1/[\s^2^(Fo^2^)+(0.0631P)^2^+2.3813P] where P=(Fo^2^+2Fc^2^)/3'
_refine_ls_weighting_scheme calc
_refine_ls_wR_factor_gt 0.1126
_refine_ls_wR_factor_ref 0.1380
_reflns_number_gt 6575
_reflns_number_total 9819
_reflns_threshold_expression >2sigma(I)
_cod_data_source_file om070128qsi20070208_104122.cif
_cod_data_source_block 4
_cod_depositor_comments
;
The following automatic conversions were performed:

'_symmetry_cell_setting' value 'Monoclinic' changed to 'monoclinic'
according to /home/saulius/struct/CIF-dictionaries/cif_core.dic
dictionary named 'cif_core.dic' version 2.4.1 from 2010-06-29.

Automatic conversion script
Id: cif_fix_values 1715 2011-07-08 13:25:40Z adriana 
;
_cod_original_cell_volume 3952.2(13)
_cod_original_sg_symbol_H-M P2(1)/n
_cod_database_code 4073158

loop_
_symmetry_equiv_pos_as_xyz
'x, y, z'
'-x+1/2, y+1/2, -z+1/2'
'-x, -y, -z'
'x-1/2, -y-1/2, z-1/2'

loop_
_atom_site_label
_atom_site_type_symbol
_atom_site_fract_x
_atom_site_fract_y
_atom_site_fract_z
_atom_site_U_iso_or_equiv
_atom_site_adp_type
_atom_site_occupancy
_atom_site_symmetry_multiplicity
_atom_site_calc_flag
_atom_site_refinement_flags
Ti1 Ti 0.58072(3) 0.23930(3) 0.20830(3) 0.03123(11) Uani 1 1 d .
O1 O 0.48562(11) 0.23476(11) 0.23875(11) 0.0374(4) Uani 1 1 d .
S1 S 0.59739(5) 0.40851(4) 0.23511(4) 0.04708(19) Uani 1 1 d .
S2 S 0.69956(5) 0.27347(4) 0.34380(4) 0.04418(17) Uani 1 1 d .
S3 S 0.65458(4) 0.09290(4) 0.26831(4) 0.04117(17) Uani 1 1 d .
S4 S 0.51775(5) 0.10729(4) 0.11222(4) 0.03989(16) Uani 1 1 d .
S5 S 0.67277(5) 0.26621(5) 0.12196(4) 0.04368(17) Uani 1 1 d .
S6 S 0.48926(5) 0.31227(5) 0.06974(4) 0.04407(17) Uani 1 1 d .
N1 N 0.48762(19) 0.2357(2) 0.39961(19) 0.0624(8) Uani 1 1 d .
N2 N 0.72391(15) 0.45103(15) 0.37901(14) 0.0424(5) Uani 1 1 d .
N3 N 0.58097(14) -0.05394(13) 0.17846(13) 0.0387(5) Uani 1 1 d .
N4 N 0.58805(18) 0.36422(16) -0.01332(14) 0.0532(6) Uani 1 1 d .
C1 C 0.3450(2) 0.3117(2) 0.3122(2) 0.0532(7) Uani 1 1 d .
C2 C 0.34550(17) 0.30421(19) 0.22281(17) 0.0434(6) Uani 1 1 d .
C11 C 0.3894(2) 0.2382(3) 0.3740(2) 0.0662(9) Uani 1 1 d .
H11A H 0.3753 0.2472 0.4226 0.079 Uiso 1 1 calc R
H11B H 0.3658 0.1800 0.3506 0.079 Uiso 1 1 calc R
C12 C 0.5349(3) 0.3196(3) 0.4432(2) 0.0797(11) Uani 1 1 d .
H12A H 0.5953 0.3164 0.4476 0.096 Uiso 1 1 calc R
H12B H 0.5086 0.3721 0.4099 0.096 Uiso 1 1 calc R
C13 C 0.5333(3) 0.3331(4) 0.5281(3) 0.1160(19) Uani 1 1 d .
H13A H 0.5644 0.3875 0.5517 0.174 Uiso 1 1 calc R
H13B H 0.5606 0.2823 0.5621 0.174 Uiso 1 1 calc R
H13C H 0.4737 0.3380 0.5243 0.174 Uiso 1 1 calc R
C14 C 0.5277(3) 0.1516(3) 0.4464(3) 0.0853(13) Uani 1 1 d .
H14A H 0.5908 0.1582 0.4681 0.102 Uiso 1 1 calc R
H14B H 0.5093 0.1457 0.4927 0.102 Uiso 1 1 calc R
C15 C 0.5048(3) 0.0697(3) 0.3978(3) 0.0979(15) Uani 1 1 d .
H15A H 0.5323 0.0187 0.4315 0.147 Uiso 1 1 calc R
H15B H 0.5244 0.0741 0.3527 0.147 Uiso 1 1 calc R
H15C H 0.4424 0.0619 0.3770 0.147 Uiso 1 1 calc R
C16 C 0.39299(17) 0.22626(19) 0.20103(18) 0.0461(6) Uani 1 1 d .
H16A H 0.3751 0.1698 0.2184 0.055 Uiso 1 1 calc R
H16B H 0.3764 0.2240 0.1418 0.055 Uiso 1 1 calc R
C21 C 0.67934(17) 0.38781(17) 0.32677(16) 0.0374(5) Uani 1 1 d .
C22 C 0.7042(2) 0.54761(19) 0.3596(2) 0.0558(8) Uani 1 1 d .
H22A H 0.6891 0.5565 0.3011 0.067 Uiso 1 1 calc R
H22B H 0.7565 0.5829 0.3882 0.067 Uiso 1 1 calc R
C23 C 0.6312(3) 0.5823(3) 0.3829(3) 0.0938(15) Uani 1 1 d .
H23A H 0.6211 0.6451 0.3680 0.141 Uiso 1 1 calc R
H23B H 0.6467 0.5760 0.4411 0.141 Uiso 1 1 calc R
H23C H 0.5791 0.5482 0.3544 0.141 Uiso 1 1 calc R
C24 C 0.7942(2) 0.4295(2) 0.45695(19) 0.0555(8) Uani 1 1 d .
H24A H 0.8411 0.4732 0.4669 0.067 Uiso 1 1 calc R
H24B H 0.8174 0.3701 0.4529 0.067 Uiso 1 1 calc R
C25 C 0.7652(3) 0.4302(3) 0.5285(2) 0.0827(12) Uani 1 1 d .
H25A H 0.8138 0.4154 0.5778 0.124 Uiso 1 1 calc R
H25B H 0.7195 0.3863 0.5196 0.124 Uiso 1 1 calc R
H25C H 0.7436 0.4893 0.5339 0.124 Uiso 1 1 calc R
C26 C 0.58367(16) 0.03531(16) 0.18540(15) 0.0349(5) Uani 1 1 d .
C27 C 0.6369(2) -0.11243(18) 0.24544(19) 0.0486(7) Uani 1 1 d .
H27A H 0.6909 -0.0806 0.2755 0.058 Uiso 1 1 calc R
H27B H 0.6517 -0.1665 0.2219 0.058 Uiso 1 1 calc R
C28 C 0.5943(3) -0.1401(2) 0.3047(2) 0.0705(10) Uani 1 1 d .
H28A H 0.6338 -0.1775 0.3471 0.106 Uiso 1 1 calc R
H28B H 0.5417 -0.1733 0.2758 0.106 Uiso 1 1 calc R
H28C H 0.5803 -0.0869 0.3290 0.106 Uiso 1 1 calc R
C29 C 0.5195(2) -0.09782(18) 0.10381(18) 0.0490(7) Uani 1 1 d .
H29A H 0.5462 -0.1529 0.0938 0.059 Uiso 1 1 calc R
H29B H 0.5098 -0.0578 0.0574 0.059 Uiso 1 1 calc R
C30 C 0.4325(2) -0.1212(2) 0.1083(2) 0.0655(9) Uani 1 1 d .
H30A H 0.3960 -0.1494 0.0579 0.098 Uiso 1 1 calc R
H30B H 0.4047 -0.0669 0.1168 0.098 Uiso 1 1 calc R
H30C H 0.4411 -0.1621 0.1532 0.098 Uiso 1 1 calc R
C31 C 0.58359(19) 0.31902(16) 0.05042(15) 0.0412(6) Uani 1 1 d .
C32 C 0.5117(3) 0.4114(2) -0.07197(18) 0.0651(10) Uani 1 1 d .
H32A H 0.5312 0.4668 -0.0897 0.078 Uiso 1 1 calc R
H32B H 0.4726 0.4280 -0.0443 0.078 Uiso 1 1 calc R
C33 C 0.4626(4) 0.3557(3) -0.1458(3) 0.145(3) Uani 1 1 d .
H33A H 0.4135 0.3897 -0.1816 0.217 Uiso 1 1 calc R
H33B H 0.4421 0.3013 -0.1288 0.217 Uiso 1 1 calc R
H33C H 0.5005 0.3404 -0.1743 0.217 Uiso 1 1 calc R
C34 C 0.6718(3) 0.3783(3) -0.0235(2) 0.0816(12) Uani 1 1 d .
H34A H 0.6617 0.3831 -0.0816 0.098 Uiso 1 1 calc R
H34B H 0.7097 0.3268 -0.0014 0.098 Uiso 1 1 calc R
C35 C 0.7159(3) 0.4637(4) 0.0203(3) 0.1126(18) Uani 1 1 d .
H35A H 0.7707 0.4716 0.0135 0.169 Uiso 1 1 calc R
H35B H 0.7260 0.4588 0.0778 0.169 Uiso 1 1 calc R
H35C H 0.6789 0.5149 -0.0026 0.169 Uiso 1 1 calc R
B3 B 0.3489(3) 0.4048(2) 0.1860(2) 0.0543(9) Uani 1 1 d .
H3 H 0.4056 0.4169 0.1684 0.065 Uiso 1 1 calc R
B4 B 0.3384(3) 0.4867(3) 0.2611(3) 0.0719(12) Uani 1 1 d .
H4 H 0.3859 0.5427 0.2781 0.086 Uiso 1 1 calc R
B5 B 0.3391(3) 0.4142(3) 0.3425(3) 0.0710(12) Uani 1 1 d .
H5 H 0.3911 0.4315 0.4015 0.085 Uiso 1 1 calc R
B6 B 0.2502(3) 0.2746(3) 0.2336(3) 0.0749(13) Uani 1 1 d .
H6 H 0.2229 0.2057 0.2266 0.090 Uiso 1 1 calc R
B7 B 0.2495(2) 0.3397(3) 0.1501(3) 0.0675(11) Uani 1 1 d .
H7 H 0.2199 0.3146 0.0866 0.081 Uiso 1 1 calc R
B8 B 0.2461(3) 0.4548(3) 0.1751(3) 0.0686(12) Uani 1 1 d .
H8 H 0.2149 0.5058 0.1274 0.082 Uiso 1 1 calc R
B9 B 0.2401(3) 0.4569(3) 0.2742(3) 0.0765(13) Uani 1 1 d .
H9 H 0.2030 0.5089 0.2926 0.092 Uiso 1 1 calc R
B10 B 0.2440(3) 0.3479(3) 0.3097(3) 0.0826(15) Uani 1 1 d .
H10 H 0.2115 0.3271 0.3515 0.099 Uiso 1 1 calc R
B11 B 0.1848(3) 0.3712(3) 0.2046(3) 0.0797(14) Uani 1 1 d .
H11 H 0.1130 0.3675 0.1766 0.096 Uiso 1 1 calc R
H1 H 0.495(2) 0.231(2) 0.349(2) 0.063(10) Uiso 1 1 d .
H3A H 0.392(2) 0.426(3) 0.259(2) 0.087(12) Uiso 1 1 d .

loop_
_atom_site_aniso_label
_atom_site_aniso_U_11
_atom_site_aniso_U_22
_atom_site_aniso_U_33
_atom_site_aniso_U_23
_atom_site_aniso_U_13
_atom_site_aniso_U_12
Ti1 0.0337(2) 0.0279(2) 0.0296(2) 0.00015(16) 0.00877(17) 0.00211(17)
O1 0.0322(9) 0.0381(9) 0.0401(10) -0.0027(7) 0.0113(8) 0.0031(7)
S1 0.0590(4) 0.0299(3) 0.0398(4) -0.0007(3) 0.0037(3) 0.0025(3)
S2 0.0464(4) 0.0353(3) 0.0392(4) -0.0034(3) 0.0024(3) 0.0044(3)
S3 0.0432(4) 0.0321(3) 0.0392(3) 0.0004(2) 0.0049(3) 0.0042(3)
S4 0.0467(4) 0.0318(3) 0.0342(3) -0.0015(2) 0.0069(3) 0.0005(3)
S5 0.0443(4) 0.0454(4) 0.0420(4) 0.0076(3) 0.0167(3) 0.0022(3)
S6 0.0465(4) 0.0405(3) 0.0381(4) 0.0058(3) 0.0074(3) 0.0066(3)
N1 0.0581(17) 0.079(2) 0.0586(17) 0.0217(15) 0.0311(14) 0.0266(14)
N2 0.0426(13) 0.0407(12) 0.0411(12) -0.0095(9) 0.0122(10) -0.0037(10)
N3 0.0428(12) 0.0288(10) 0.0448(12) -0.0018(9) 0.0164(10) 0.0010(9)
N4 0.0721(18) 0.0485(14) 0.0362(13) 0.0103(10) 0.0169(12) -0.0026(12)
C1 0.0494(17) 0.0580(18) 0.0602(19) 0.0124(15) 0.0298(15) 0.0178(14)
C2 0.0333(14) 0.0446(15) 0.0503(16) -0.0009(12) 0.0133(12) 0.0054(11)
C11 0.064(2) 0.076(2) 0.072(2) 0.0261(18) 0.0404(19) 0.0187(18)
C12 0.067(2) 0.095(3) 0.075(3) -0.020(2) 0.023(2) 0.006(2)
C13 0.111(4) 0.158(5) 0.073(3) -0.028(3) 0.027(3) 0.034(4)
C14 0.087(3) 0.095(3) 0.075(3) 0.031(2) 0.031(2) 0.033(2)
C15 0.127(4) 0.065(3) 0.119(4) 0.022(3) 0.066(3) 0.008(3)
C16 0.0366(14) 0.0462(15) 0.0533(17) -0.0105(13) 0.0142(13) -0.0010(12)
C21 0.0399(14) 0.0352(13) 0.0384(13) -0.0045(10) 0.0161(11) -0.0013(10)
C22 0.076(2) 0.0364(15) 0.0520(18) -0.0096(12) 0.0209(16) -0.0126(14)
C23 0.142(4) 0.060(2) 0.096(3) 0.013(2) 0.063(3) 0.043(2)
C24 0.0466(17) 0.0545(17) 0.0520(18) -0.0168(14) 0.0027(14) 0.0002(14)
C25 0.076(3) 0.112(3) 0.051(2) 0.011(2) 0.0118(19) 0.011(2)
C26 0.0369(13) 0.0311(12) 0.0391(13) -0.0001(10) 0.0168(11) 0.0013(10)
C27 0.0559(18) 0.0315(13) 0.0569(18) 0.0032(12) 0.0191(14) 0.0074(12)
C28 0.079(3) 0.068(2) 0.063(2) 0.0211(17) 0.0249(19) 0.0064(19)
C29 0.0618(19) 0.0346(14) 0.0507(17) -0.0091(12) 0.0210(15) -0.0024(12)
C30 0.0499(19) 0.062(2) 0.077(2) -0.0019(17) 0.0144(17) -0.0076(15)
C31 0.0577(17) 0.0295(12) 0.0316(13) -0.0001(10) 0.0110(12) -0.0003(11)
C32 0.100(3) 0.0384(15) 0.0414(17) 0.0118(12) 0.0078(17) 0.0000(16)
C33 0.221(6) 0.052(2) 0.070(3) -0.004(2) -0.051(3) 0.020(3)
C34 0.091(3) 0.103(3) 0.057(2) 0.026(2) 0.035(2) -0.009(2)
C35 0.112(4) 0.125(4) 0.084(3) 0.035(3) 0.017(3) -0.047(3)
B3 0.052(2) 0.053(2) 0.062(2) 0.0116(17) 0.0252(18) 0.0178(16)
B4 0.077(3) 0.050(2) 0.089(3) 0.000(2) 0.031(3) 0.016(2)
B5 0.083(3) 0.075(3) 0.059(2) -0.002(2) 0.030(2) 0.031(2)
B6 0.040(2) 0.067(3) 0.121(4) 0.003(3) 0.033(2) 0.0004(18)
B7 0.040(2) 0.084(3) 0.064(2) -0.007(2) 0.0034(18) 0.0168(19)
B8 0.071(3) 0.072(3) 0.068(3) 0.021(2) 0.031(2) 0.037(2)
B9 0.084(3) 0.082(3) 0.078(3) 0.016(2) 0.046(3) 0.048(2)
B10 0.073(3) 0.094(3) 0.107(4) 0.035(3) 0.065(3) 0.040(3)
B11 0.046(2) 0.096(3) 0.101(4) 0.009(3) 0.031(2) 0.023(2)

loop_
_atom_type_symbol
_atom_type_description
_atom_type_scat_dispersion_real
_atom_type_scat_dispersion_imag
_atom_type_scat_source
C C 0.0033 0.0016 'International Tables Vol C Tables 4.2.6.8 and 6.1.1.4'
H H 0.0000 0.0000 'International Tables Vol C Tables 4.2.6.8 and 6.1.1.4'
B B 0.0013 0.0007 'International Tables Vol C Tables 4.2.6.8 and 6.1.1.4'
N N 0.0061 0.0033 'International Tables Vol C Tables 4.2.6.8 and 6.1.1.4'
O O 0.0106 0.0060 'International Tables Vol C Tables 4.2.6.8 and 6.1.1.4'
S S 0.1246 0.1234 'International Tables Vol C Tables 4.2.6.8 and 6.1.1.4'
Ti Ti 0.2776 0.4457 'International Tables Vol C Tables 4.2.6.8 and 6.1.1.4'

loop_
_geom_angle_atom_site_label_1
_geom_angle_atom_site_label_2
_geom_angle_atom_site_label_3
_geom_angle
O1 Ti1 S2 100.53(6)
O1 Ti1 S3 100.36(6)
S2 Ti1 S3 71.94(3)
O1 Ti1 S4 88.97(6)
S2 Ti1 S4 140.21(3)
S3 Ti1 S4 68.35(3)
O1 Ti1 S1 91.58(6)
S2 Ti1 S1 68.50(2)
S3 Ti1 S1 140.12(3)
S4 Ti1 S1 150.47(3)
O1 Ti1 S5 160.44(6)
S2 Ti1 S5 95.99(3)
S3 Ti1 S5 94.64(3)
S4 Ti1 S5 84.95(3)
S1 Ti1 S5 84.76(3)
O1 Ti1 S6 91.48(6)
S2 Ti1 S6 142.06(3)
S3 Ti1 S6 141.17(3)
S4 Ti1 S6 75.10(3)
S1 Ti1 S6 75.37(3)
S5 Ti1 S6 69.00(3)
C16 O1 Ti1 138.67(17)
C21 S1 Ti1 89.50(9)
C21 S2 Ti1 90.03(9)
C26 S3 Ti1 90.02(9)
C26 S4 Ti1 89.45(9)
C31 S5 Ti1 88.20(10)
C31 S6 Ti1 87.40(9)
C14 N1 C11 112.9(3)
C14 N1 C12 111.3(3)
C11 N1 C12 115.1(3)
C21 N2 C24 122.5(2)
C21 N2 C22 120.3(2)
C24 N2 C22 117.1(2)
C26 N3 C27 121.4(2)
C26 N3 C29 120.5(2)
C27 N3 C29 118.0(2)
C31 N4 C34 121.4(3)
C31 N4 C32 121.8(3)
C34 N4 C32 116.4(3)
C11 C1 C2 118.8(3)
C11 C1 B5 120.5(3)
C2 C1 B5 114.5(3)
C11 C1 B10 116.3(3)
C2 C1 B10 110.8(3)
B5 C1 B10 63.0(3)
C11 C1 B6 113.1(3)
C2 C1 B6 61.7(2)
B5 C1 B6 114.0(3)
B10 C1 B6 60.4(3)
C16 C2 C1 119.8(2)
C16 C2 B3 119.7(3)
C1 C2 B3 110.1(2)
C16 C2 B7 117.8(3)
C1 C2 B7 112.2(2)
B3 C2 B7 65.3(2)
C16 C2 B6 114.5(3)
C1 C2 B6 64.1(2)
B3 C2 B6 116.5(3)
B7 C2 B6 61.7(2)
N1 C11 C1 114.2(3)
C13 C12 N1 114.3(4)
C15 C14 N1 113.9(4)
O1 C16 C2 112.3(2)
N2 C21 S1 124.7(2)
N2 C21 S2 123.3(2)
S1 C21 S2 111.97(14)
N2 C22 C23 113.5(3)
N2 C24 C25 113.1(3)
N3 C26 S4 124.1(2)
N3 C26 S3 124.1(2)
S4 C26 S3 111.76(14)
N3 C27 C28 113.2(3)
N3 C29 C30 114.1(3)
N4 C31 S6 122.3(2)
N4 C31 S5 122.8(2)
S6 C31 S5 114.88(15)
N4 C32 C33 113.1(3)
N4 C34 C35 110.6(4)
C2 B3 B8 104.4(3)
C2 B3 B7 59.4(2)
B8 B3 B7 58.8(2)
C2 B3 B4 106.9(3)
B8 B3 B4 58.0(2)
B7 B3 B4 106.7(3)
B8 B4 B9 60.3(3)
B8 B4 B5 105.7(3)
B9 B4 B5 58.8(3)
B8 B4 B3 59.5(2)
B9 B4 B3 105.2(3)
B5 B4 B3 101.7(3)
C1 B5 B9 105.6(3)
C1 B5 B10 61.7(2)
B9 B5 B10 58.9(3)
C1 B5 B4 106.5(3)
B9 B5 B4 60.4(3)
B10 B5 B4 109.5(3)
C2 B6 C1 54.29(18)
C2 B6 B11 104.6(3)
C1 B6 B11 104.4(3)
C2 B6 B7 59.1(2)
C1 B6 B7 102.4(3)
B11 B6 B7 59.7(3)
C2 B6 B10 104.0(3)
C1 B6 B10 59.5(3)
B11 B6 B10 60.8(3)
B7 B6 B10 108.3(3)
C2 B7 B11 105.0(3)
C2 B7 B6 59.2(2)
B11 B7 B6 60.1(3)
C2 B7 B8 102.5(3)
B11 B7 B8 61.5(3)
B6 B7 B8 108.2(3)
C2 B7 B3 55.37(19)
B11 B7 B3 109.2(3)
B6 B7 B3 106.2(3)
B8 B7 B3 60.3(2)
B4 B8 B7 112.0(3)
B4 B8 B9 60.1(3)
B7 B8 B9 106.2(3)
B4 B8 B11 109.8(3)
B7 B8 B11 58.6(3)
B9 B8 B11 59.2(3)
B4 B8 B3 62.5(2)
B7 B8 B3 60.8(2)
B9 B8 B3 107.2(3)
B11 B8 B3 107.3(3)
B10 B9 B5 60.8(3)
B10 B9 B11 61.1(3)
B5 B9 B11 109.1(3)
B10 B9 B4 111.5(3)
B5 B9 B4 60.8(3)
B11 B9 B4 110.6(3)
B10 B9 B8 109.2(3)
B5 B9 B8 106.7(3)
B11 B9 B8 60.8(3)
B4 B9 B8 59.5(3)
B9 B10 C1 101.9(3)
B9 B10 B6 108.0(3)
C1 B10 B6 60.1(2)
B9 B10 B5 60.3(3)
C1 B10 B5 55.4(2)
B6 B10 B5 107.3(3)
B9 B10 B11 60.6(3)
C1 B10 B11 103.9(3)
B6 B10 B11 59.5(3)
B5 B10 B11 108.3(3)
B7 B11 B6 60.2(3)
B7 B11 B9 107.9(3)
B6 B11 B9 106.3(3)
B7 B11 B10 107.8(3)
B6 B11 B10 59.7(3)
B9 B11 B10 58.3(3)
B7 B11 B8 59.9(3)
B6 B11 B8 107.1(3)
B9 B11 B8 60.0(3)
B10 B11 B8 106.4(3)

loop_
_geom_bond_atom_site_label_1
_geom_bond_atom_site_label_2
_geom_bond_distance
Ti1 O1 1.8325(18)
Ti1 S2 2.5039(8)
Ti1 S3 2.5109(8)
Ti1 S4 2.5318(8)
Ti1 S1 2.5376(9)
Ti1 S5 2.5377(9)
Ti1 S6 2.5705(8)
O1 C16 1.424(3)
S1 C21 1.698(3)
S2 C21 1.725(3)
S3 C26 1.714(3)
S4 C26 1.708(3)
S5 C31 1.723(3)
S6 C31 1.710(3)
N1 C14 1.498(4)
N1 C11 1.509(4)
N1 C12 1.511(5)
N2 C21 1.322(3)
N2 C24 1.460(4)
N2 C22 1.474(4)
N3 C26 1.322(3)
N3 C27 1.472(3)
N3 C29 1.474(3)
N4 C31 1.326(3)
N4 C34 1.468(5)
N4 C32 1.470(4)
C1 C11 1.515(4)
C1 C2 1.573(4)
C1 B5 1.618(5)
C1 B10 1.731(5)
C1 B6 1.742(6)
C2 C16 1.517(4)
C2 B3 1.628(5)
C2 B7 1.703(4)
C2 B6 1.705(5)
C12 C13 1.510(6)
C14 C15 1.446(6)
C22 C23 1.495(5)
C24 C25 1.498(5)
C27 C28 1.509(4)
C29 C30 1.503(4)
C32 C33 1.492(5)
C34 C35 1.514(6)
B3 B8 1.789(5)
B3 B7 1.798(6)
B3 B4 1.841(6)
B4 B8 1.760(7)
B4 B9 1.772(7)
B4 B5 1.779(6)
B5 B9 1.742(6)
B5 B10 1.752(7)
B6 B11 1.745(6)
B6 B7 1.747(7)
B6 B10 1.748(7)
B7 B11 1.737(6)
B7 B8 1.762(6)
B8 B9 1.775(6)
B8 B11 1.788(7)
B9 B10 1.717(7)
B9 B11 1.760(7)
B10 B11 1.768(7)
